data_7112658
loop_
_publ_author_name
'Wenliang Huang'
'Paul M. Abukhalil'
'Saeed I. Khan'
'Paula L. Diaconescu'

_publ_section_title
;
 Group 3 metal stilbene complexes: synthesis, reactivity, and electronic
 structure studies
;
_journal_name_full Chem.Commun.
_journal_page_first 5221
_journal_paper_doi 10.1039/C3CC47505K
_journal_volume 50
_journal_year 2014
_chemical_formula_moiety 'C66 H104 Fe2 N4 O2 Si4 Y2, 2(C7 H8)'
_chemical_formula_sum 'C80 H120 Fe2 N4 O2 Si4 Y2'
_chemical_formula_weight 1571.67
_chemical_name_systematic
; 
 ? 
;
_space_group_crystal_system triclinic
_space_group_IT_number 2
_space_group_name_Hall '-P 1'
_space_group_name_H-M_alt 'P -1'
_symmetry_space_group_name_Hall '-P 1'
_symmetry_space_group_name_H-M 'P -1'
_atom_sites_solution_hydrogens mixed
_audit_creation_method SHELXL-2013
_cell_angle_alpha 90.7870(10)
_cell_angle_beta 109.7240(10)
_cell_angle_gamma 106.3010(10)
_cell_formula_units_Z 1
_cell_length_a 11.2100(10)
_cell_length_b 11.7733(11)
_cell_length_c 16.4895(15)
_cell_measurement_reflns_used 5703
_cell_measurement_temperature 100(2)
_cell_measurement_theta_max 28.33
_cell_measurement_theta_min 3.63
_cell_volume 1952.0(3)
_computing_cell_refinement 'SAINT V8.32B (Bruker AXS Inc., 2013'
_computing_data_collection 'Bruker Apex2, 2013'
_computing_data_reduction 'SAINT V8.32B (Bruker AXS Inc., 2013'
_computing_molecular_graphics 'Bruker SHELXTL'
_computing_publication_material 'Bruker SHELXTL'
_computing_structure_refinement 'SHELXL-2013 (Sheldrick, 2013)'
_computing_structure_solution 'SHELXS-2013 (Sheldrick 2013)'
_diffrn_ambient_temperature 100(2)
_diffrn_detector_area_resol_mean 8.3333
_diffrn_measured_fraction_theta_full 0.991
_diffrn_measured_fraction_theta_max 0.972
_diffrn_measurement_device_type 'Bruker Apex2 CCD'
_diffrn_measurement_method 'Omega and Phi Scans'
_diffrn_radiation_type MoK\a
_diffrn_radiation_wavelength 0.71073
_diffrn_reflns_av_R_equivalents 0.0233
_diffrn_reflns_av_unetI/netI 0.0424
_diffrn_reflns_Laue_measured_fraction_full 0.991
_diffrn_reflns_Laue_measured_fraction_max 0.972
_diffrn_reflns_limit_h_max 14
_diffrn_reflns_limit_h_min -14
_diffrn_reflns_limit_k_max 15
_diffrn_reflns_limit_k_min -15
_diffrn_reflns_limit_l_max 22
_diffrn_reflns_limit_l_min -22
_diffrn_reflns_number 17829
_diffrn_reflns_point_group_measured_fraction_full 0.991
_diffrn_reflns_point_group_measured_fraction_max 0.972
_diffrn_reflns_theta_full 25.000
_diffrn_reflns_theta_max 28.398
_diffrn_reflns_theta_min 3.632
_diffrn_source 'Sealed X-Ray Tube'
_exptl_absorpt_coefficient_mu 1.945
_exptl_absorpt_correction_T_max 0.745
_exptl_absorpt_correction_T_min 0.667
_exptl_absorpt_correction_type multi-scan
_exptl_absorpt_process_details 'SADABS V2012/1 (Bruker AXS Inc.)'
_exptl_crystal_colour violet
_exptl_crystal_density_diffrn 1.337
_exptl_crystal_description block
_exptl_crystal_F_000 830
_exptl_crystal_size_max 0.190
_exptl_crystal_size_mid 0.140
_exptl_crystal_size_min 0.060
_refine_diff_density_max 0.707
_refine_diff_density_min -0.406
_refine_diff_density_rms 0.072
_refine_ls_extinction_method none
_refine_ls_goodness_of_fit_ref 1.035
_refine_ls_hydrogen_treatment constr
_refine_ls_matrix_type full
_refine_ls_number_parameters 531
_refine_ls_number_reflns 9520
_refine_ls_number_restraints 186
_refine_ls_restrained_S_all 1.036
_refine_ls_R_factor_all 0.0533
_refine_ls_R_factor_gt 0.0374
_refine_ls_shift/su_max 0.001
_refine_ls_shift/su_mean 0.000
_refine_ls_structure_factor_coef Fsqd
_refine_ls_weighting_details 'w=1/[\s^2^(Fo^2^)+(0.0522P)^2^+0.3490P] where P=(Fo^2^+2Fc^2^)/3'
_refine_ls_weighting_scheme calc
_refine_ls_wR_factor_gt 0.0904
_refine_ls_wR_factor_ref 0.0967
_reflns_Friedel_coverage 0.000
_reflns_number_gt 7602
_reflns_number_total 9520
_reflns_threshold_expression 'I > 2\s(I)'
_cod_data_source_file c3cc47505k.txt
_cod_data_source_block Y2-stilbene
_cod_database_code 7112658
_shelx_space_group_comment
; 
The symmetry employed for this shelxl refinement is uniquely defined 
by the following loop, which should always be used as a source of 
symmetry information in preference to the above space-group names. 
They are only intended as comments. 
;
_shelx_estimated_absorpt_t_min 0.709
_shelx_estimated_absorpt_t_max 0.892
_shelxl_version_number 2013-3

loop_
_space_group_symop_operation_xyz
'x, y, z'
'-x, -y, -z'

loop_
_atom_site_label
_atom_site_type_symbol
_atom_site_fract_x
_atom_site_fract_y
_atom_site_fract_z
_atom_site_U_iso_or_equiv
_atom_site_adp_type
_atom_site_occupancy
_atom_site_site_symmetry_order
_atom_site_calc_flag
_atom_site_refinement_flags_posn
_atom_site_refinement_flags_adp
_atom_site_refinement_flags_occupancy
_atom_site_disorder_assembly
_atom_site_disorder_group
C1S C 0.2287(4) 0.8369(3) 0.1225(2) 0.0422(14) Uani 0.654(5) 1 d G U P A 1
H1S H 0.2371 0.7698 0.1527 0.051 Uiso 0.654(5) 1 calc R U P A 1
C2S C 0.1468(4) 0.9003(3) 0.1340(2) 0.0471(13) Uani 0.654(5) 1 d G U P A 1
H2S H 0.0992 0.8764 0.1720 0.057 Uiso 0.654(5) 1 calc R U P A 1
C3S C 0.1344(4) 0.9985(3) 0.0898(2) 0.0521(14) Uani 0.654(5) 1 d DG U P A 1
H3S H 0.0784 1.0417 0.0976 0.062 Uiso 0.654(5) 1 calc R U P A 1
C4S C 0.2040(4) 1.0334(3) 0.0341(2) 0.0491(15) Uani 0.654(5) 1 d G U P A 1
C5S C 0.2860(3) 0.9700(3) 0.0227(2) 0.0433(12) Uani 0.654(5) 1 d DG U P A 1
H5S H 0.3335 0.9939 -0.0153 0.052 Uiso 0.654(5) 1 calc R U P A 1
C6S C 0.2983(3) 0.8718(3) 0.0669(2) 0.0425(12) Uani 0.654(5) 1 d G U P A 1
H6S H 0.3543 0.8286 0.0591 0.051 Uiso 0.654(5) 1 calc R U P A 1
C7S C 0.1824(9) 1.1309(7) -0.0199(5) 0.099(2) Uani 0.654(5) 1 d D U P A 1
H7S1 H 0.1231 1.1670 -0.0042 0.148 Uiso 0.654(5) 1 calc R U P A 1
H7S2 H 0.1420 1.0984 -0.0813 0.148 Uiso 0.654(5) 1 calc R U P A 1
H7S3 H 0.2679 1.1915 -0.0097 0.148 Uiso 0.654(5) 1 calc R U P A 1
C8S C 0.2530(7) 0.9225(7) 0.0814(4) 0.060(3) Uani 0.346(5) 1 d G U P A 2
C9S C 0.2221(8) 1.0266(7) 0.0580(5) 0.074(4) Uani 0.346(5) 1 d DG U P A 2
H9S H 0.1709 1.0561 0.0837 0.089 Uiso 0.346(5) 1 calc R U P A 2
C10S C 0.2662(9) 1.0876(6) -0.0031(6) 0.080(3) Uani 0.346(5) 1 d G U P A 2
H10S H 0.2451 1.1588 -0.0192 0.096 Uiso 0.346(5) 1 calc R U P A 2
C11S C 0.3412(7) 1.0445(6) -0.0408(4) 0.057(3) Uani 0.346(5) 1 d G U P A 2
H11S H 0.3713 1.0861 -0.0825 0.069 Uiso 0.346(5) 1 calc R U P A 2
C12S C 0.3720(7) 0.9404(7) -0.0173(5) 0.073(3) Uani 0.346(5) 1 d G U P A 2
H12S H 0.4233 0.9109 -0.0431 0.087 Uiso 0.346(5) 1 calc R U P A 2
C13S C 0.3279(8) 0.8794(6) 0.0438(5) 0.078(4) Uani 0.346(5) 1 d DG U P A 2
H13S H 0.3490 0.8082 0.0598 0.093 Uiso 0.346(5) 1 calc R U P A 2
C14S C 0.2066(15) 0.8590(11) 0.1451(8) 0.068(4) Uani 0.346(5) 1 d D U P A 2
H14A H 0.2372 0.7883 0.1543 0.102 Uiso 0.346(5) 1 calc R U P A 2
H14B H 0.1092 0.8344 0.1240 0.102 Uiso 0.346(5) 1 calc R U P A 2
H14C H 0.2422 0.9113 0.2000 0.102 Uiso 0.346(5) 1 calc R U P A 2
Y1 Y 0.07908(2) 0.59628(2) 0.65117(2) 0.01993(7) Uani 1 1 d . . . . .
Fe1 Fe 0.04787(3) 0.59833(3) 0.85023(2) 0.02133(8) Uani 1 1 d . . . . .
Si1 Si 0.37840(6) 0.51134(6) 0.76503(4) 0.02271(14) Uani 1 1 d . . . . .
Si2 Si -0.09158(6) 0.82594(6) 0.62233(4) 0.02457(14) Uani 1 1 d . . . . .
N1 N 0.22718(19) 0.53076(17) 0.75253(12) 0.0227(4) Uani 1 1 d . . . . .
N2 N -0.03766(18) 0.71225(17) 0.67049(12) 0.0222(4) Uani 1 1 d . . . . .
O1 O 0.25248(16) 0.77076(14) 0.66018(10) 0.0255(4) Uani 1 1 d . . . . .
C1 C -0.0719(4) 0.4871(4) 0.4968(3) 0.0215(9) Uani 0.5 1 d . U P B -1
H1 H -0.0947 0.5651 0.4801 0.026 Uiso 0.5 1 d . U P C -1
C3 C -0.1278(7) 0.4100(6) 0.5463(5) 0.0211(13) Uani 0.5 1 d . U P B -1
C4 C -0.0629(8) 0.3358(6) 0.6004(5) 0.0263(16) Uani 0.5 1 d . U P B -1
H4 H 0.0256 0.3423 0.6051 0.032 Uiso 0.5 1 calc R U P B -1
C5 C -0.1215(8) 0.2534(8) 0.6474(7) 0.0308(19) Uani 0.5 1 d . U P B -1
H5 H -0.0737 0.2041 0.6801 0.037 Uiso 0.5 1 calc R U P B -1
C6 C -0.2457(8) 0.2436(7) 0.6466(5) 0.0296(16) Uani 0.5 1 d . U P B -1
H6 H -0.2870 0.1859 0.6764 0.035 Uiso 0.5 1 calc R U P B -1
C7 C -0.3113(8) 0.3211(7) 0.6005(5) 0.0249(16) Uani 0.5 1 d . U P B -1
H7 H -0.3966 0.3176 0.6013 0.030 Uiso 0.5 1 calc R U P B -1
C8 C -0.2553(7) 0.4019(6) 0.5543(5) 0.0228(14) Uani 0.5 1 d . U P B -1
H8 H -0.3018 0.4549 0.5263 0.027 Uiso 0.5 1 calc R U P B -1
C2 C -0.0032(5) 0.4410(4) 0.5168(3) 0.0216(9) Uani 0.5 1 d . U P B -2
H2 H -0.0947 0.5651 0.4801 0.026 Uiso 0.5 1 d . U P D -2
C3A C -0.0963(7) 0.3873(7) 0.5594(5) 0.0194(10) Uani 0.5 1 d . U P B -2
C4A C -0.0782(8) 0.2903(6) 0.6071(5) 0.0209(14) Uani 0.5 1 d . U P B -2
H4A H -0.0021 0.2652 0.6143 0.025 Uiso 0.5 1 calc R U P B -2
C5A C -0.1699(8) 0.2317(7) 0.6433(5) 0.0217(15) Uani 0.5 1 d . U P B -2
H5A H -0.1570 0.1657 0.6738 0.026 Uiso 0.5 1 calc R U P B -2
C6A C -0.2808(7) 0.2681(6) 0.6356(4) 0.0194(10) Uani 0.5 1 d . U P B -2
H6A H -0.3447 0.2255 0.6589 0.023 Uiso 0.5 1 calc R U P B -2
C7A C -0.2971(8) 0.3666(7) 0.5936(6) 0.0240(15) Uani 0.5 1 d . U P B -2
H7A H -0.3707 0.3941 0.5895 0.029 Uiso 0.5 1 calc R U P B -2
C8A C -0.2027(8) 0.4261(6) 0.5570(4) 0.0246(14) Uani 0.5 1 d . U P B -2
H8A H -0.2129 0.4951 0.5297 0.030 Uiso 0.5 1 calc R U P B -2
C9 C 0.3094(2) 0.8422(2) 0.74543(15) 0.0293(5) Uani 1 1 d . . . . .
H9A H 0.3362 0.7926 0.7921 0.035 Uiso 1 1 calc R U . . .
H9B H 0.2439 0.8768 0.7555 0.035 Uiso 1 1 calc R U . . .
C10 C 0.4275(3) 0.9384(2) 0.74371(17) 0.0355(6) Uani 1 1 d . . . . .
H10A H 0.5086 0.9128 0.7637 0.043 Uiso 1 1 calc R U . . .
H10B H 0.4425 1.0119 0.7805 0.043 Uiso 1 1 calc R U . . .
C11 C 0.3898(3) 0.9573(2) 0.64933(18) 0.0392(7) Uani 1 1 d . . . . .
H11A H 0.4697 0.9930 0.6344 0.047 Uiso 1 1 calc R U . . .
H11B H 0.3319 1.0095 0.6348 0.047 Uiso 1 1 calc R U . . .
C12 C 0.3160(2) 0.8327(2) 0.60265(16) 0.0298(5) Uani 1 1 d . . . . .
H12A H 0.2488 0.8346 0.5458 0.036 Uiso 1 1 calc R U . . .
H12B H 0.3783 0.7933 0.5932 0.036 Uiso 1 1 calc R U . . .
C13 C 0.1875(2) 0.5275(2) 0.82509(14) 0.0219(5) Uani 1 1 d . . . . .
C14 C 0.2460(2) 0.6114(2) 0.90244(14) 0.0236(5) Uani 1 1 d . . . . .
H14 H 0.3167 0.6833 0.9124 0.028 Uiso 1 1 calc R U . . .
C15 C 0.1809(2) 0.5693(2) 0.96148(15) 0.0270(5) Uani 1 1 d . . . . .
H15 H 0.2020 0.6065 1.0181 0.032 Uiso 1 1 calc R U . . .
C16 C 0.0782(2) 0.4612(2) 0.92061(15) 0.0273(5) Uani 1 1 d . . . . .
H16 H 0.0184 0.4139 0.9451 0.033 Uiso 1 1 calc R U . . .
C17 C 0.0807(2) 0.4366(2) 0.83696(15) 0.0258(5) Uani 1 1 d . . . . .
H17 H 0.0214 0.3706 0.7954 0.031 Uiso 1 1 calc R U . . .
C18 C -0.0482(2) 0.6911(2) 0.75215(15) 0.0232(5) Uani 1 1 d . . . . .
C19 C 0.0279(2) 0.7657(2) 0.83382(15) 0.0258(5) Uani 1 1 d . . . . .
H19 H 0.0999 0.8364 0.8430 0.031 Uiso 1 1 calc R U . . .
C20 C -0.0222(2) 0.7164(2) 0.89802(16) 0.0293(5) Uani 1 1 d . . . . .
H20 H 0.0082 0.7496 0.9569 0.035 Uiso 1 1 calc R U . . .
C21 C -0.1265(2) 0.6083(2) 0.85878(15) 0.0287(5) Uani 1 1 d . . . . .
H21 H -0.1772 0.5565 0.8870 0.034 Uiso 1 1 calc R U . . .
C22 C -0.1409(2) 0.5919(2) 0.76999(15) 0.0260(5) Uani 1 1 d . . . . .
H22 H -0.2019 0.5259 0.7291 0.031 Uiso 1 1 calc R U . . .
C23 C 0.5236(2) 0.6336(2) 0.84032(17) 0.0316(6) Uani 1 1 d . . . . .
H23A H 0.5241 0.7098 0.8171 0.047 Uiso 1 1 calc R U . . .
H23B H 0.6065 0.6168 0.8455 0.047 Uiso 1 1 calc R U . . .
H23C H 0.5158 0.6379 0.8976 0.047 Uiso 1 1 calc R U . . .
C24 C 0.3928(3) 0.5121(3) 0.65567(16) 0.0330(6) Uani 1 1 d . . . . .
H24A H 0.3307 0.4389 0.6187 0.049 Uiso 1 1 calc R U . . .
H24B H 0.4839 0.5162 0.6614 0.049 Uiso 1 1 calc R U . . .
H24C H 0.3715 0.5814 0.6295 0.049 Uiso 1 1 calc R U . . .
C25 C 0.3960(2) 0.3641(2) 0.80621(15) 0.0265(5) Uani 1 1 d . . . . .
C26 C 0.2686(3) 0.2621(2) 0.75874(18) 0.0352(6) Uani 1 1 d . . . . .
H26A H 0.2787 0.1870 0.7806 0.053 Uiso 1 1 calc R U . . .
H26B H 0.2522 0.2559 0.6964 0.053 Uiso 1 1 calc R U . . .
H26C H 0.1933 0.2781 0.7690 0.053 Uiso 1 1 calc R U . . .
C27 C 0.4225(3) 0.3696(2) 0.90405(17) 0.0375(6) Uani 1 1 d . . . . .
H27A H 0.3502 0.3893 0.9159 0.056 Uiso 1 1 calc R U . . .
H27B H 0.5069 0.4309 0.9354 0.056 Uiso 1 1 calc R U . . .
H27C H 0.4273 0.2920 0.9233 0.056 Uiso 1 1 calc R U . . .
C28 C 0.5123(3) 0.3366(3) 0.7892(2) 0.0402(7) Uani 1 1 d . . . . .
H28A H 0.5220 0.2617 0.8116 0.060 Uiso 1 1 calc R U . . .
H28B H 0.5945 0.4015 0.8185 0.060 Uiso 1 1 calc R U . . .
H28C H 0.4944 0.3290 0.7266 0.060 Uiso 1 1 calc R U . . .
C29 C 0.0091(3) 0.9761(2) 0.68456(19) 0.0386(6) Uani 1 1 d . . . . .
H29A H 0.0042 0.9780 0.7428 0.058 Uiso 1 1 calc R U . . .
H29B H -0.0261 1.0373 0.6542 0.058 Uiso 1 1 calc R U . . .
H29C H 0.1019 0.9918 0.6893 0.058 Uiso 1 1 calc R U . . .
C30 C -0.0733(3) 0.8278(3) 0.51373(17) 0.0340(6) Uani 1 1 d . . . . .
H30A H 0.0169 0.8277 0.5203 0.051 Uiso 1 1 calc R U . . .
H30B H -0.0890 0.8997 0.4889 0.051 Uiso 1 1 calc R U . . .
H30C H -0.1380 0.7571 0.4751 0.051 Uiso 1 1 calc R U . . .
C31 C -0.2733(2) 0.8061(2) 0.60521(16) 0.0273(5) Uani 1 1 d . . . . .
C32 C -0.2917(3) 0.8297(3) 0.69133(18) 0.0398(7) Uani 1 1 d . . . . .
H32A H -0.3865 0.8144 0.6810 0.060 Uiso 1 1 calc R U . . .
H32B H -0.2435 0.9129 0.7160 0.060 Uiso 1 1 calc R U . . .
H32C H -0.2567 0.7769 0.7320 0.060 Uiso 1 1 calc R U . . .
C33 C -0.3248(3) 0.8923(3) 0.5435(2) 0.0400(7) Uani 1 1 d . . . . .
H33A H -0.4165 0.8849 0.5383 0.060 Uiso 1 1 calc R U . . .
H33B H -0.3225 0.8726 0.4862 0.060 Uiso 1 1 calc R U . . .
H33C H -0.2684 0.9742 0.5665 0.060 Uiso 1 1 calc R U . . .
C34 C -0.3561(2) 0.6783(2) 0.56446(18) 0.0344(6) Uani 1 1 d . . . . .
H34A H -0.3252 0.6223 0.6036 0.052 Uiso 1 1 calc R U . . .
H34B H -0.3462 0.6631 0.5089 0.052 Uiso 1 1 calc R U . . .
H34C H -0.4499 0.6678 0.5549 0.052 Uiso 1 1 calc R U . . .

loop_
_atom_site_aniso_label
_atom_site_aniso_U_11
_atom_site_aniso_U_22
_atom_site_aniso_U_33
_atom_site_aniso_U_23
_atom_site_aniso_U_13
_atom_site_aniso_U_12
C1S 0.048(3) 0.044(3) 0.026(3) -0.004(2) -0.004(2) 0.023(2)
C2S 0.074(4) 0.045(3) 0.027(2) -0.0014(19) 0.014(2) 0.030(3)
C3S 0.076(4) 0.046(3) 0.043(3) 0.003(2) 0.020(3) 0.034(3)
C4S 0.057(3) 0.039(3) 0.045(3) 0.007(2) 0.012(3) 0.014(3)
C5S 0.036(2) 0.046(3) 0.037(2) -0.0002(19) 0.0038(19) 0.0072(19)
C6S 0.035(3) 0.041(3) 0.041(3) -0.010(2) -0.002(2) 0.016(2)
C7S 0.114(7) 0.084(5) 0.097(5) 0.017(4) 0.038(5) 0.029(4)
C8S 0.044(5) 0.063(6) 0.041(5) 0.000(4) -0.008(4) -0.003(4)
C9S 0.073(8) 0.060(7) 0.073(8) 0.010(5) 0.015(6) 0.007(6)
C10S 0.078(8) 0.072(7) 0.084(8) 0.013(6) 0.024(6) 0.016(6)
C11S 0.046(5) 0.052(5) 0.051(5) -0.008(4) 0.016(4) -0.018(4)
C12S 0.039(5) 0.091(6) 0.059(6) -0.012(5) 0.000(4) -0.001(5)
C13S 0.069(7) 0.079(7) 0.063(7) -0.009(5) 0.013(6) 0.003(6)
C14S 0.083(9) 0.056(7) 0.049(7) 0.002(5) 0.017(6) 0.005(7)
Y1 0.01871(11) 0.02379(12) 0.01293(11) 0.00024(8) 0.00172(8) 0.00467(8)
Fe1 0.01820(16) 0.02916(19) 0.01413(16) 0.00155(13) 0.00271(13) 0.00715(13)
Si1 0.0198(3) 0.0278(3) 0.0190(3) 0.0029(3) 0.0044(3) 0.0081(3)
Si2 0.0233(3) 0.0261(3) 0.0230(3) 0.0054(3) 0.0063(3) 0.0077(3)
N1 0.0219(10) 0.0277(10) 0.0177(9) 0.0025(8) 0.0055(8) 0.0083(8)
N2 0.0210(10) 0.0270(10) 0.0158(9) 0.0040(8) 0.0041(8) 0.0062(8)
O1 0.0236(8) 0.0271(9) 0.0192(8) -0.0016(7) 0.0052(7) 0.0007(7)
C1 0.018(2) 0.022(2) 0.019(2) -0.0060(17) -0.0013(17) 0.0081(19)
C3 0.015(3) 0.024(3) 0.018(3) -0.009(2) -0.003(2) 0.007(2)
C4 0.022(3) 0.025(4) 0.025(3) -0.005(3) 0.005(2) 0.003(3)
C5 0.023(4) 0.031(4) 0.028(3) -0.002(3) -0.002(3) 0.007(3)
C6 0.026(4) 0.032(4) 0.023(3) 0.011(2) -0.002(3) 0.009(2)
C7 0.023(3) 0.027(4) 0.020(3) 0.001(3) 0.005(2) 0.004(3)
C8 0.018(3) 0.024(3) 0.021(3) -0.002(2) 0.001(3) 0.003(2)
C2 0.027(2) 0.019(2) 0.016(2) 0.0030(17) 0.0044(18) 0.008(2)
C3A 0.019(2) 0.021(2) 0.013(2) 0.0028(16) 0.0003(18) 0.0040(16)
C4A 0.025(3) 0.022(3) 0.012(2) 0.003(3) 0.000(2) 0.008(3)
C5A 0.023(4) 0.025(3) 0.013(3) 0.000(2) 0.002(3) 0.006(3)
C6A 0.019(2) 0.021(2) 0.013(2) 0.0028(16) 0.0003(18) 0.0040(16)
C7A 0.024(3) 0.024(4) 0.023(3) 0.007(3) 0.007(2) 0.008(3)
C8A 0.028(3) 0.021(3) 0.015(3) 0.004(2) 0.001(3) 0.003(3)
C9 0.0294(13) 0.0340(14) 0.0192(12) -0.0028(10) 0.0049(10) 0.0064(10)
C10 0.0359(15) 0.0325(14) 0.0296(14) -0.0064(11) 0.0081(12) 0.0022(11)
C11 0.0476(17) 0.0283(14) 0.0347(15) 0.0046(12) 0.0136(13) 0.0021(12)
C12 0.0262(12) 0.0354(14) 0.0215(12) 0.0041(10) 0.0080(10) 0.0003(10)
C13 0.0212(11) 0.0285(12) 0.0158(11) 0.0042(9) 0.0040(9) 0.0104(9)
C14 0.0175(11) 0.0323(13) 0.0176(11) 0.0032(9) 0.0005(9) 0.0093(9)
C15 0.0240(12) 0.0412(14) 0.0152(11) 0.0042(10) 0.0034(9) 0.0133(11)
C16 0.0280(13) 0.0343(14) 0.0210(12) 0.0096(10) 0.0098(10) 0.0099(10)
C17 0.0248(12) 0.0287(13) 0.0218(12) 0.0027(10) 0.0067(10) 0.0066(10)
C18 0.0192(11) 0.0310(13) 0.0179(11) 0.0026(9) 0.0025(9) 0.0104(9)
C19 0.0232(12) 0.0293(13) 0.0217(12) 0.0003(10) 0.0034(9) 0.0090(10)
C20 0.0309(13) 0.0401(15) 0.0183(11) -0.0005(10) 0.0049(10) 0.0177(11)
C21 0.0214(12) 0.0471(16) 0.0208(12) 0.0094(11) 0.0081(10) 0.0141(11)
C22 0.0198(11) 0.0359(14) 0.0184(11) 0.0048(10) 0.0029(9) 0.0073(10)
C23 0.0232(12) 0.0340(14) 0.0339(14) 0.0002(11) 0.0069(11) 0.0074(10)
C24 0.0325(14) 0.0444(16) 0.0274(13) 0.0059(11) 0.0124(11) 0.0176(12)
C25 0.0230(12) 0.0287(13) 0.0216(12) 0.0003(10) -0.0005(9) 0.0089(10)
C26 0.0337(14) 0.0289(14) 0.0328(14) 0.0004(11) -0.0001(11) 0.0086(11)
C27 0.0415(16) 0.0361(15) 0.0259(14) 0.0070(11) -0.0003(12) 0.0131(12)
C28 0.0332(15) 0.0379(16) 0.0484(18) 0.0053(13) 0.0067(13) 0.0186(12)
C29 0.0358(15) 0.0276(14) 0.0448(17) 0.0046(12) 0.0054(13) 0.0092(11)
C30 0.0353(14) 0.0411(15) 0.0324(14) 0.0171(12) 0.0161(12) 0.0161(12)
C31 0.0264(12) 0.0341(14) 0.0233(12) 0.0061(10) 0.0081(10) 0.0127(10)
C32 0.0347(15) 0.0576(19) 0.0343(15) 0.0077(13) 0.0129(12) 0.0244(14)
C33 0.0328(15) 0.0471(17) 0.0438(17) 0.0157(14) 0.0106(13) 0.0209(13)
C34 0.0238(13) 0.0396(15) 0.0345(15) 0.0061(12) 0.0052(11) 0.0078(11)

loop_
_atom_type_symbol
_atom_type_description
_atom_type_scat_dispersion_real
_atom_type_scat_dispersion_imag
_atom_type_scat_source
C C 0.0033 0.0016 'International Tables Vol C Tables 4.2.6.8 and 6.1.1.4'
H H 0.0000 0.0000 'International Tables Vol C Tables 4.2.6.8 and 6.1.1.4'
N N 0.0061 0.0033 'International Tables Vol C Tables 4.2.6.8 and 6.1.1.4'
O O 0.0106 0.0060 'International Tables Vol C Tables 4.2.6.8 and 6.1.1.4'
Si Si 0.0817 0.0704 'International Tables Vol C Tables 4.2.6.8 and 6.1.1.4'
Fe Fe 0.3463 0.8444 'International Tables Vol C Tables 4.2.6.8 and 6.1.1.4'
Y Y -2.7962 3.5667 'International Tables Vol C Tables 4.2.6.8 and 6.1.1.4'

loop_
_geom_angle_atom_site_label_1
_geom_angle_atom_site_label_2
_geom_angle_atom_site_label_3
_geom_angle
_geom_angle_site_symmetry_1
_geom_angle_site_symmetry_3
C2S C1S C6S 120.0 . .
C2S C1S H1S 120.0 . .
C6S C1S H1S 120.0 . .
C3S C2S C1S 120.0 . .
C3S C2S H2S 120.0 . .
C1S C2S H2S 120.0 . .
C2S C3S C4S 120.0 . .
C2S C3S H3S 120.0 . .
C4S C3S H3S 120.0 . .
C3S C4S C5S 120.0 . .
C3S C4S C7S 120.7(4) . .
C5S C4S C7S 119.0(4) . .
C6S C5S C4S 120.0 . .
C6S C5S H5S 120.0 . .
C4S C5S H5S 120.0 . .
C5S C6S C1S 120.0 . .
C5S C6S H6S 120.0 . .
C1S C6S H6S 120.0 . .
C4S C7S H7S1 109.5 . .
C4S C7S H7S2 109.5 . .
H7S1 C7S H7S2 109.5 . .
C4S C7S H7S3 109.5 . .
H7S1 C7S H7S3 109.5 . .
H7S2 C7S H7S3 109.5 . .
C9S C8S C13S 120.0 . .
C9S C8S C14S 119.9(6) . .
C13S C8S C14S 120.1(6) . .
C8S C9S C10S 120.0 . .
C8S C9S H9S 120.0 . .
C10S C9S H9S 120.0 . .
C11S C10S C9S 120.0 . .
C11S C10S H10S 120.0 . .
C9S C10S H10S 120.0 . .
C10S C11S C12S 120.0 . .
C10S C11S H11S 120.0 . .
C12S C11S H11S 120.0 . .
C13S C12S C11S 120.0 . .
C13S C12S H12S 120.0 . .
C11S C12S H12S 120.0 . .
C12S C13S C8S 120.0 . .
C12S C13S H13S 120.0 . .
C8S C13S H13S 120.0 . .
C8S C14S H14A 109.5 . .
C8S C14S H14B 109.5 . .
H14A C14S H14B 109.5 . .
C8S C14S H14C 109.5 . .
H14A C14S H14C 109.5 . .
H14B C14S H14C 109.5 . .
N2 Y1 N1 128.15(7) . .
N2 Y1 O1 88.22(6) . .
N1 Y1 O1 88.60(6) . .
N2 Y1 C2 123.17(12) . .
N1 Y1 C2 103.92(11) . .
O1 Y1 C2 117.15(11) . .
N2 Y1 C1 100.59(11) . .
N1 Y1 C1 126.32(11) . .
O1 Y1 C1 117.12(12) . .
N2 Y1 C3A 107.69(16) . .
N1 Y1 C3A 101.14(16) . .
O1 Y1 C3A 148.76(16) . .
C2 Y1 C3A 31.77(19) . .
N2 Y1 C3 98.47(15) . .
N1 Y1 C3 111.18(15) . .
O1 Y1 C3 147.09(17) . .
C1 Y1 C3 30.00(19) . .
N2 Y1 C18 27.94(6) . .
N1 Y1 C18 102.47(7) . .
O1 Y1 C18 99.10(6) . .
C2 Y1 C18 135.08(12) . .
C1 Y1 C18 117.04(11) . .
C3A Y1 C18 107.45(16) . .
C3 Y1 C18 101.71(16) . .
N2 Y1 C13 102.91(6) . .
N1 Y1 C13 27.62(6) . .
O1 Y1 C13 99.60(6) . .
C2 Y1 C13 119.50(11) . .
C1 Y1 C13 136.64(12) . .
C3A Y1 C13 102.60(15) . .
C3 Y1 C13 110.04(16) . .
C18 Y1 C13 75.77(6) . .
N2 Y1 C4 117.37(17) . .
N1 Y1 C4 82.82(17) . .
O1 Y1 C4 152.68(16) . .
C1 Y1 C4 52.2(2) . .
C3 Y1 C4 28.37(18) . .
C18 Y1 C4 108.06(17) . .
C13 Y1 C4 84.57(17) . .
N2 Y1 Fe1 65.89(5) . .
N1 Y1 Fe1 65.37(5) . .
O1 Y1 Fe1 105.69(4) . .
C2 Y1 Fe1 135.81(10) . .
C1 Y1 Fe1 134.88(11) . .
C3A Y1 Fe1 105.34(15) . .
C3 Y1 Fe1 106.45(16) . .
C18 Y1 Fe1 38.12(4) . .
C13 Y1 Fe1 37.97(4) . .
C4 Y1 Fe1 94.22(16) . .
C16 Fe1 C15 40.86(10) . .
C16 Fe1 C21 101.58(10) . .
C15 Fe1 C21 115.54(10) . .
C16 Fe1 C20 116.71(10) . .
C15 Fe1 C20 101.07(10) . .
C21 Fe1 C20 40.90(10) . .
C16 Fe1 C14 68.35(10) . .
C15 Fe1 C14 40.60(9) . .
C21 Fe1 C14 152.90(10) . .
C20 Fe1 C14 119.53(10) . .
C16 Fe1 C19 154.29(10) . .
C15 Fe1 C19 120.45(10) . .
C21 Fe1 C19 68.38(10) . .
C20 Fe1 C19 40.46(10) . .
C14 Fe1 C19 109.37(10) . .
C16 Fe1 C17 40.42(9) . .
C15 Fe1 C17 68.21(10) . .
C21 Fe1 C17 121.35(10) . .
C20 Fe1 C17 154.66(10) . .
C14 Fe1 C17 67.95(10) . .
C19 Fe1 C17 164.50(10) . .
C16 Fe1 C22 120.44(10) . .
C15 Fe1 C22 153.24(10) . .
C21 Fe1 C22 40.55(9) . .
C20 Fe1 C22 68.24(10) . .
C14 Fe1 C22 165.77(9) . .
C19 Fe1 C22 67.99(10) . .
C17 Fe1 C22 110.60(10) . .
C16 Fe1 C13 67.89(9) . .
C15 Fe1 C13 68.01(9) . .
C21 Fe1 C13 160.39(10) . .
C20 Fe1 C13 158.44(10) . .
C14 Fe1 C13 40.35(9) . .
C19 Fe1 C13 128.02(10) . .
C17 Fe1 C13 40.17(9) . .
C22 Fe1 C13 129.49(9) . .
C16 Fe1 C18 159.13(10) . .
C15 Fe1 C18 159.75(10) . .
C21 Fe1 C18 67.98(9) . .
C20 Fe1 C18 67.94(9) . .
C14 Fe1 C18 128.91(9) . .
C19 Fe1 C18 40.40(9) . .
C17 Fe1 C18 128.62(9) . .
C22 Fe1 C18 40.15(9) . .
C13 Fe1 C18 115.98(9) . .
C16 Fe1 Y1 118.48(7) . .
C15 Fe1 Y1 125.29(7) . .
C21 Fe1 Y1 118.71(7) . .
C20 Fe1 Y1 124.34(7) . .
C14 Fe1 Y1 87.44(6) . .
C19 Fe1 Y1 86.41(7) . .
C17 Fe1 Y1 78.28(7) . .
C22 Fe1 Y1 78.49(7) . .
C13 Fe1 Y1 58.62(6) . .
C18 Fe1 Y1 58.04(6) . .
N1 Si1 C24 106.72(11) . .
N1 Si1 C23 113.38(11) . .
C24 Si1 C23 107.86(13) . .
N1 Si1 C25 113.63(10) . .
C24 Si1 C25 107.83(12) . .
C23 Si1 C25 107.16(11) . .
N2 Si2 C30 107.72(11) . .
N2 Si2 C29 113.06(11) . .
C30 Si2 C29 106.96(14) . .
N2 Si2 C31 112.82(10) . .
C30 Si2 C31 108.15(11) . .
C29 Si2 C31 107.87(12) . .
C13 N1 Si1 118.62(15) . .
C13 N1 Y1 104.81(13) . .
Si1 N1 Y1 135.45(10) . .
C18 N2 Si2 117.38(16) . .
C18 N2 Y1 104.40(14) . .
Si2 N2 Y1 137.42(10) . .
C12 O1 C9 109.13(18) . .
C12 O1 Y1 137.72(14) . .
C9 O1 Y1 113.04(13) . .
C3 C1 Y1 119.3(4) . 2_566
C3 C1 Y1 80.5(3) . .
Y1 C1 Y1 145.94(19) 2_566 .
C3 C1 H1 123.9 . .
Y1 C1 H1 99.7 2_566 .
Y1 C1 H1 88.9 . .
C1 C3 C4 124.0(6) . .
C1 C3 C8 124.1(6) . .
C4 C3 C8 111.8(7) . .
C1 C3 Y1 69.5(3) . .
C4 C3 Y1 85.5(4) . .
C8 C3 Y1 114.0(4) . .
C5 C4 C3 124.2(8) . .
C5 C4 Y1 128.6(6) . .
C3 C4 Y1 66.1(4) . .
C5 C4 H4 117.9 . .
C3 C4 H4 117.9 . .
Y1 C4 H4 76.4 . .
C6 C5 C4 120.7(9) . .
C6 C5 H5 119.6 . .
C4 C5 H5 119.6 . .
C5 C6 C7 118.2(8) . .
C5 C6 H6 120.9 . .
C7 C6 H6 120.9 . .
C8 C7 C6 121.7(8) . .
C8 C7 H7 119.2 . .
C6 C7 H7 119.2 . .
C7 C8 C3 123.0(7) . .
C7 C8 H8 118.5 . .
C3 C8 H8 118.5 . .
C3A C2 Y1 79.3(4) . .
C3A C2 Y1 119.3(4) . 2_566
Y1 C2 Y1 146.48(18) . 2_566
C8A C3A C4A 117.0(7) . .
C8A C3A C2 123.7(6) . .
C4A C3A C2 119.3(6) . .
C8A C3A Y1 91.3(5) . .
C4A C3A Y1 110.7(5) . .
C2 C3A Y1 69.0(3) . .
C5A C4A C3A 120.9(7) . .
C5A C4A H4A 119.6 . .
C3A C4A H4A 119.6 . .
C4A C5A C6A 120.9(8) . .
C4A C5A H5A 119.5 . .
C6A C5A H5A 119.5 . .
C7A C6A C5A 119.4(7) . .
C7A C6A H6A 120.3 . .
C5A C6A H6A 120.3 . .
C6A C7A C8A 119.2(8) . .
C6A C7A H7A 120.4 . .
C8A C7A H7A 120.4 . .
C3A C8A C7A 122.3(7) . .
C3A C8A H8A 118.8 . .
C7A C8A H8A 118.8 . .
O1 C9 C10 105.91(19) . .
O1 C9 H9A 110.6 . .
C10 C9 H9A 110.6 . .
O1 C9 H9B 110.6 . .
C10 C9 H9B 110.6 . .
H9A C9 H9B 108.7 . .
C9 C10 C11 103.0(2) . .
C9 C10 H10A 111.2 . .
C11 C10 H10A 111.2 . .
C9 C10 H10B 111.2 . .
C11 C10 H10B 111.2 . .
H10A C10 H10B 109.1 . .
C10 C11 C12 103.4(2) . .
C10 C11 H11A 111.1 . .
C12 C11 H11A 111.1 . .
C10 C11 H11B 111.1 . .
C12 C11 H11B 111.1 . .
H11A C11 H11B 109.1 . .
O1 C12 C11 104.7(2) . .
O1 C12 H12A 110.8 . .
C11 C12 H12A 110.8 . .
O1 C12 H12B 110.8 . .
C11 C12 H12B 110.8 . .
H12A C12 H12B 108.9 . .
N1 C13 C17 126.1(2) . .
N1 C13 C14 127.6(2) . .
C17 C13 C14 106.2(2) . .
N1 C13 Fe1 130.32(15) . .
C17 C13 Fe1 67.84(13) . .
C14 C13 Fe1 67.45(12) . .
N1 C13 Y1 47.57(10) . .
C17 C13 Y1 106.39(14) . .
C14 C13 Y1 122.72(15) . .
Fe1 C13 Y1 83.41(7) . .
C15 C14 C13 108.8(2) . .
C15 C14 Fe1 69.24(13) . .
C13 C14 Fe1 72.20(13) . .
C15 C14 H14 125.6 . .
C13 C14 H14 125.6 . .
Fe1 C14 H14 124.6 . .
C14 C15 C16 107.8(2) . .
C14 C15 Fe1 70.16(13) . .
C16 C15 Fe1 69.56(13) . .
C14 C15 H15 126.1 . .
C16 C15 H15 126.1 . .
Fe1 C15 H15 125.8 . .
C17 C16 C15 108.1(2) . .
C17 C16 Fe1 70.57(14) . .
C15 C16 Fe1 69.58(14) . .
C17 C16 H16 126.0 . .
C15 C16 H16 126.0 . .
Fe1 C16 H16 125.5 . .
C16 C17 C13 109.0(2) . .
C16 C17 Fe1 69.01(14) . .
C13 C17 Fe1 72.00(14) . .
C16 C17 H17 125.5 . .
C13 C17 H17 125.5 . .
Fe1 C17 H17 125.1 . .
N2 C18 C22 126.5(2) . .
N2 C18 C19 127.4(2) . .
C22 C18 C19 106.1(2) . .
N2 C18 Fe1 130.98(16) . .
C22 C18 Fe1 67.68(13) . .
C19 C18 Fe1 67.37(13) . .
N2 C18 Y1 47.66(10) . .
C22 C18 Y1 107.70(15) . .
C19 C18 Y1 121.80(15) . .
Fe1 C18 Y1 83.84(7) . .
C20 C19 C18 108.9(2) . .
C20 C19 Fe1 69.26(14) . .
C18 C19 Fe1 72.23(14) . .
C20 C19 H19 125.6 . .
C18 C19 H19 125.6 . .
Fe1 C19 H19 124.5 . .
C19 C20 C21 108.1(2) . .
C19 C20 Fe1 70.28(14) . .
C21 C20 Fe1 69.48(14) . .
C19 C20 H20 126.0 . .
C21 C20 H20 126.0 . .
Fe1 C20 H20 125.9 . .
C22 C21 C20 107.8(2) . .
C22 C21 Fe1 70.49(13) . .
C20 C21 Fe1 69.61(14) . .
C22 C21 H21 126.1 . .
C20 C21 H21 126.1 . .
Fe1 C21 H21 125.4 . .
C21 C22 C18 109.0(2) . .
C21 C22 Fe1 68.96(13) . .
C18 C22 Fe1 72.17(13) . .
C21 C22 H22 125.5 . .
C18 C22 H22 125.5 . .
Fe1 C22 H22 125.0 . .
Si1 C23 H23A 109.5 . .
Si1 C23 H23B 109.5 . .
H23A C23 H23B 109.5 . .
Si1 C23 H23C 109.5 . .
H23A C23 H23C 109.5 . .
H23B C23 H23C 109.5 . .
Si1 C24 H24A 109.5 . .
Si1 C24 H24B 109.5 . .
H24A C24 H24B 109.5 . .
Si1 C24 H24C 109.5 . .
H24A C24 H24C 109.5 . .
H24B C24 H24C 109.5 . .
C26 C25 C27 108.7(2) . .
C26 C25 C28 108.4(2) . .
C27 C25 C28 108.7(2) . .
C26 C25 Si1 110.23(16) . .
C27 C25 Si1 110.89(17) . .
C28 C25 Si1 109.87(18) . .
C25 C26 H26A 109.5 . .
C25 C26 H26B 109.5 . .
H26A C26 H26B 109.5 . .
C25 C26 H26C 109.5 . .
H26A C26 H26C 109.5 . .
H26B C26 H26C 109.5 . .
C25 C27 H27A 109.5 . .
C25 C27 H27B 109.5 . .
H27A C27 H27B 109.5 . .
C25 C27 H27C 109.5 . .
H27A C27 H27C 109.5 . .
H27B C27 H27C 109.5 . .
C25 C28 H28A 109.5 . .
C25 C28 H28B 109.5 . .
H28A C28 H28B 109.5 . .
C25 C28 H28C 109.5 . .
H28A C28 H28C 109.5 . .
H28B C28 H28C 109.5 . .
Si2 C29 H29A 109.5 . .
Si2 C29 H29B 109.5 . .
H29A C29 H29B 109.5 . .
Si2 C29 H29C 109.5 . .
H29A C29 H29C 109.5 . .
H29B C29 H29C 109.5 . .
Si2 C30 H30A 109.5 . .
Si2 C30 H30B 109.5 . .
H30A C30 H30B 109.5 . .
Si2 C30 H30C 109.5 . .
H30A C30 H30C 109.5 . .
H30B C30 H30C 109.5 . .
C34 C31 C32 109.0(2) . .
C34 C31 C33 108.5(2) . .
C32 C31 C33 108.6(2) . .
C34 C31 Si2 109.08(17) . .
C32 C31 Si2 111.30(17) . .
C33 C31 Si2 110.31(18) . .
C31 C32 H32A 109.5 . .
C31 C32 H32B 109.5 . .
H32A C32 H32B 109.5 . .
C31 C32 H32C 109.5 . .
H32A C32 H32C 109.5 . .
H32B C32 H32C 109.5 . .
C31 C33 H33A 109.5 . .
C31 C33 H33B 109.5 . .
H33A C33 H33B 109.5 . .
C31 C33 H33C 109.5 . .
H33A C33 H33C 109.5 . .
H33B C33 H33C 109.5 . .
C31 C34 H34A 109.5 . .
C31 C34 H34B 109.5 . .
H34A C34 H34B 109.5 . .
C31 C34 H34C 109.5 . .
H34A C34 H34C 109.5 . .
H34B C34 H34C 109.5 . .

loop_
_geom_bond_atom_site_label_1
_geom_bond_atom_site_label_2
_geom_bond_distance
_geom_bond_site_symmetry_2
C1S C2S 1.3900 .
C1S C6S 1.3900 .
C1S H1S 0.9500 .
C2S C3S 1.3900 .
C2S H2S 0.9500 .
C3S C4S 1.3900 .
C3S H3S 0.9500 .
C4S C5S 1.3900 .
C4S C7S 1.486(7) .
C5S C6S 1.3900 .
C5S H5S 0.9500 .
C6S H6S 0.9500 .
C7S H7S1 0.9800 .
C7S H7S2 0.9800 .
C7S H7S3 0.9800 .
C8S C9S 1.3900 .
C8S C13S 1.3900 .
C8S C14S 1.450(11) .
C9S C10S 1.3900 .
C9S H9S 0.9500 .
C10S C11S 1.3900 .
C10S H10S 0.9500 .
C11S C12S 1.3900 .
C11S H11S 0.9500 .
C12S C13S 1.3900 .
C12S H12S 0.9500 .
C13S H13S 0.9500 .
C14S H14A 0.9800 .
C14S H14B 0.9800 .
C14S H14C 0.9800 .
Y1 N2 2.2250(19) .
Y1 N1 2.2419(19) .
Y1 O1 2.3612(16) .
Y1 C2 2.581(4) .
Y1 C1 2.603(4) .
Y1 C3A 2.717(8) .
Y1 C3 2.741(7) .
Y1 C18 2.916(2) .
Y1 C13 2.936(2) .
Y1 C4 2.988(7) .
Y1 Fe1 3.4168(5) .
Fe1 C16 2.040(2) .
Fe1 C15 2.040(2) .
Fe1 C21 2.041(2) .
Fe1 C20 2.043(2) .
Fe1 C14 2.053(2) .
Fe1 C19 2.056(2) .
Fe1 C17 2.061(2) .
Fe1 C22 2.062(2) .
Fe1 C13 2.116(2) .
Fe1 C18 2.122(2) .
Si1 N1 1.718(2) .
Si1 C24 1.864(3) .
Si1 C23 1.880(3) .
Si1 C25 1.908(3) .
Si2 N2 1.717(2) .
Si2 C30 1.870(3) .
Si2 C29 1.871(3) .
Si2 C31 1.904(3) .
N1 C13 1.408(3) .
N2 C18 1.410(3) .
O1 C12 1.457(3) .
O1 C9 1.467(3) .
C1 C3 1.390(9) .
C1 Y1 2.585(4) 2_566
C1 H1 1.0373 .
C3 C4 1.424(9) .
C3 C8 1.456(8) .
C4 C5 1.406(11) .
C4 H4 0.9500 .
C5 C6 1.361(10) .
C5 H5 0.9500 .
C6 C7 1.403(9) .
C6 H6 0.9500 .
C7 C8 1.374(9) .
C7 H7 0.9500 .
C8 H8 0.9500 .
C2 C3A 1.456(9) .
C2 Y1 2.599(4) 2_566
C3A C8A 1.381(9) .
C3A C4A 1.418(8) .
C4A C5A 1.385(9) .
C4A H4A 0.9500 .
C5A C6A 1.392(9) .
C5A H5A 0.9500 .
C6A C7A 1.384(8) .
C6A H6A 0.9500 .
C7A C8A 1.415(9) .
C7A H7A 0.9500 .
C8A H8A 0.9500 .
C9 C10 1.489(4) .
C9 H9A 0.9900 .
C9 H9B 0.9900 .
C10 C11 1.506(4) .
C10 H10A 0.9900 .
C10 H10B 0.9900 .
C11 C12 1.512(4) .
C11 H11A 0.9900 .
C11 H11B 0.9900 .
C12 H12A 0.9900 .
C12 H12B 0.9900 .
C13 C17 1.435(3) .
C13 C14 1.439(3) .
C14 C15 1.420(3) .
C14 H14 0.9500 .
C15 C16 1.424(4) .
C15 H15 0.9500 .
C16 C17 1.417(3) .
C16 H16 0.9500 .
C17 H17 0.9500 .
C18 C22 1.437(3) .
C18 C19 1.444(3) .
C19 C20 1.418(3) .
C19 H19 0.9500 .
C20 C21 1.427(4) .
C20 H20 0.9500 .
C21 C22 1.422(3) .
C21 H21 0.9500 .
C22 H22 0.9500 .
C23 H23A 0.9800 .
C23 H23B 0.9800 .
C23 H23C 0.9800 .
C24 H24A 0.9800 .
C24 H24B 0.9800 .
C24 H24C 0.9800 .
C25 C26 1.534(3) .
C25 C27 1.536(4) .
C25 C28 1.537(4) .
C26 H26A 0.9800 .
C26 H26B 0.9800 .
C26 H26C 0.9800 .
C27 H27A 0.9800 .
C27 H27B 0.9800 .
C27 H27C 0.9800 .
C28 H28A 0.9800 .
C28 H28B 0.9800 .
C28 H28C 0.9800 .
C29 H29A 0.9800 .
C29 H29B 0.9800 .
C29 H29C 0.9800 .
C30 H30A 0.9800 .
C30 H30B 0.9800 .
C30 H30C 0.9800 .
C31 C34 1.531(4) .
C31 C32 1.535(3) .
C31 C33 1.536(4) .
C32 H32A 0.9800 .
C32 H32B 0.9800 .
C32 H32C 0.9800 .
C33 H33A 0.9800 .
C33 H33B 0.9800 .
C33 H33C 0.9800 .
C34 H34A 0.9800 .
C34 H34B 0.9800 .
C34 H34C 0.9800 .
